data_2228012
loop_
_publ_author_name
'Guzei, Ilia A.'
'Spencer, Lara C.'
'Miti, Nangamso'
'Darkwa, James'

_publ_section_title
;
 {Bis[2-(3,5-dimethylpyrazol-1-yl-\k<i>N</i>^2^)ethyl]amine-\k<i>N</i>}chloridopalladium(II)
 chloride 0.25-hydrate
;
_journal_coeditor_code SU2207
_journal_issue 10
_journal_name_full 'Acta Crystallographica Section E'
_journal_page_first m1243
_journal_paper_doi 10.1107/S1600536810035427
_journal_volume 66
_journal_year 2010
_chemical_formula_iupac '[Pd Cl (C14 H23 N5)] Cl, 0.25H2 O'
_chemical_formula_moiety 'C14 H23.50 Cl N5 Pd +, Cl -, 0.25(H2 O)'
_chemical_formula_sum 'C14 H23.5 Cl2 N5 O0.25 Pd'
_chemical_formula_weight 443.68
_chemical_name_systematic
;
{Bis[2-(3,5-dimethylpyrazol-1-yl-\k<i>N</i>^2^)ethyl]amine-
\k<i>N</i>}chloridopalladium(II) chloride 0.25-hydrate
;
_space_group_IT_number 14
_symmetry_cell_setting monoclinic
_symmetry_space_group_name_Hall '-P 2yn'
_symmetry_space_group_name_H-M 'P 1 21/n 1'
_atom_sites_solution_hydrogens geom
_atom_sites_solution_primary direct
_atom_sites_solution_secondary difmap
_cell_angle_alpha 90.00
_cell_angle_beta 99.8650(10)
_cell_angle_gamma 90.00
_cell_formula_units_Z 4
_cell_length_a 10.5995(8)
_cell_length_b 12.4740(9)
_cell_length_c 13.8168(10)
_cell_measurement_reflns_used 11031
_cell_measurement_temperature 100(2)
_cell_measurement_theta_max 30.01
_cell_measurement_theta_min 2.21
_cell_volume 1799.8(2)
_computing_cell_refinement 'SAINT-Plus (Bruker, 2007)'
_computing_data_collection 'SMART (Bruker, 2000)'
_computing_data_reduction 'SAINT-Plus (Bruker, 2007)'
_computing_molecular_graphics 'SHELXTL (Sheldrick, 2008) and DIAMOND (Brandenburg, 2009)'
_computing_publication_material 'SHELXTL (Sheldrick, 2008), publCIF (Westrip, 2010) and modiCIFer (Guzei, 2007)'
_computing_structure_refinement 'SHELXL97 (Sheldrick, 2008) and FCF_filter (Guzei, 2007)'
_computing_structure_solution 'SHELXS97 (Sheldrick, 2008)'
_diffrn_ambient_temperature 100(2)
_diffrn_measured_fraction_theta_full 0.987
_diffrn_measured_fraction_theta_max 0.987
_diffrn_measurement_device_type 'Bruker CCD 1000 area-detector'
_diffrn_measurement_method '0.30\% \w and 0.4 \% \f scans'
_diffrn_radiation_monochromator graphite
_diffrn_radiation_source 'fine-focus sealed tube'
_diffrn_radiation_type 'Mo K\a'
_diffrn_radiation_wavelength 0.71073
_diffrn_reflns_av_R_equivalents 0.0285
_diffrn_reflns_av_sigmaI/netI 0.0209
_diffrn_reflns_limit_h_max 14
_diffrn_reflns_limit_h_min -14
_diffrn_reflns_limit_k_max 17
_diffrn_reflns_limit_k_min -17
_diffrn_reflns_limit_l_max 19
_diffrn_reflns_limit_l_min -18
_diffrn_reflns_number 26455
_diffrn_reflns_theta_full 30.01
_diffrn_reflns_theta_max 30.01
_diffrn_reflns_theta_min 2.21
_diffrn_standards_number 0
_exptl_absorpt_coefficient_mu 1.333
_exptl_absorpt_correction_T_max 0.7858
_exptl_absorpt_correction_T_min 0.7148
_exptl_absorpt_correction_type multi-scan
_exptl_absorpt_process_details '(SADABS; Bruker, 2000)'
_exptl_crystal_colour yellow
_exptl_crystal_density_diffrn 1.636
_exptl_crystal_density_method 'not measured'
_exptl_crystal_description block
_exptl_crystal_F_000 898
_exptl_crystal_size_max 0.27
_exptl_crystal_size_mid 0.27
_exptl_crystal_size_min 0.19
_refine_diff_density_max 0.440
_refine_diff_density_min -0.281
_refine_ls_extinction_method none
_refine_ls_goodness_of_fit_ref 1.012
_refine_ls_hydrogen_treatment constr
_refine_ls_matrix_type full
_refine_ls_number_parameters 415
_refine_ls_number_reflns 5182
_refine_ls_number_restraints 691
_refine_ls_restrained_S_all 0.951
_refine_ls_R_factor_all 0.0303
_refine_ls_R_factor_gt 0.0230
_refine_ls_shift/su_max 0.001
_refine_ls_shift/su_mean 0.000
_refine_ls_structure_factor_coef Fsqd
_refine_ls_weighting_details 'calc w=1/[\s^2^(Fo^2^)+(0.0271P)^2^+0.7513P] where P=(Fo^2^+2Fc^2^)/3'
_refine_ls_weighting_scheme calc
_refine_ls_wR_factor_gt 0.0529
_refine_ls_wR_factor_ref 0.0566
_reflns_number_gt 4450
_reflns_number_total 5182
_reflns_threshold_expression I>2\s(I)
_cod_data_source_file su2207.cif
_cod_data_source_block I
_cod_original_sg_symbol_H-M 'P 21/n'
_cod_original_formula_sum 'C14 H23.50 Cl2 N5 O0.25 Pd'
_cod_database_code 2228012
_cod_database_fobs_code 2228012

loop_
_symmetry_equiv_pos_as_xyz
'x, y, z'
'-x+1/2, y+1/2, -z+1/2'
'-x, -y, -z'
'x-1/2, -y-1/2, z-1/2'

loop_
_atom_site_type_symbol
_atom_site_label
_atom_site_fract_x
_atom_site_fract_y
_atom_site_fract_z
_atom_site_U_iso_or_equiv
_atom_site_adp_type
_atom_site_calc_flag
_atom_site_refinement_flags
_atom_site_occupancy
_atom_site_disorder_assembly
_atom_site_disorder_group
Pd Pd1 0.80405(12) 0.79001(8) 1.01257(6) 0.01812(12) Uani d PDU 0.584(4) A 1
Cl Cl1 0.72843(17) 0.72421(12) 1.14792(8) 0.0288(3) Uani d PDU 0.584(4) A 1
Cl Cl2 0.67632(16) 0.72034(5) 0.71803(7) 0.0260(3) Uani d PU 0.584(4) A 1
N N1 0.7742(3) 0.9419(3) 1.0504(3) 0.0226(6) Uani d PDU 0.584(4) A 1
N N2 0.7043(4) 1.0067(3) 0.9815(3) 0.0227(7) Uani d PDU 0.584(4) A 1
N N3 0.8628(7) 0.8406(9) 0.8864(7) 0.0196(12) Uani d PDU 0.584(4) A 1
H H3 0.8127 0.8008 0.8374 0.024 Uiso calc PR 0.584(4) A 1
N N4 0.9397(10) 0.6260(7) 0.9251(9) 0.0213(12) Uani d PDU 0.584(4) A 1
N N5 0.8247(14) 0.6423(8) 0.9573(12) 0.0211(18) Uani d PDU 0.584(4) A 1
C C1 0.8615(4) 0.9538(4) 1.2288(3) 0.0343(8) Uani d PU 0.584(4) A 1
H H1A 0.8131 0.8997 1.2586 0.051 Uiso calc PR 0.584(4) A 1
H H1B 0.8834 1.0134 1.2748 0.051 Uiso calc PR 0.584(4) A 1
H H1C 0.9402 0.9217 1.2137 0.051 Uiso calc PR 0.584(4) A 1
C C2 0.7825(4) 0.9942(4) 1.1371(3) 0.0245(8) Uani d PDU 0.584(4) A 1
C C3 0.7174(5) 1.0910(5) 1.1218(4) 0.0304(9) Uani d PU 0.584(4) A 1
H H3A 0.7074 1.1427 1.1704 0.036 Uiso calc PR 0.584(4) A 1
C C4 0.6704(5) 1.0979(4) 1.0231(4) 0.0266(8) Uani d PU 0.584(4) A 1
C C5 0.5964(6) 1.1848(5) 0.9651(5) 0.0409(11) Uani d PU 0.584(4) A 1
H H5A 0.6469 1.2144 0.9182 0.061 Uiso calc PR 0.584(4) A 1
H H5B 0.5777 1.2416 1.0095 0.061 Uiso calc PR 0.584(4) A 1
H H5C 0.5160 1.1556 0.9292 0.061 Uiso calc PR 0.584(4) A 1
C C6 0.7008(4) 0.9829(4) 0.8770(4) 0.0238(9) Uani d PU 0.584(4) A 1
H H6A 0.6694 1.0465 0.8372 0.029 Uiso calc PR 0.584(4) A 1
H H6B 0.6405 0.9231 0.8570 0.029 Uiso calc PR 0.584(4) A 1
C C7 0.8313(5) 0.9530(5) 0.8579(4) 0.0235(9) Uani d PDU 0.584(4) A 1
H H7A 0.8344 0.9625 0.7872 0.028 Uiso calc PR 0.584(4) A 1
H H7B 0.8959 1.0013 0.8956 0.028 Uiso calc PR 0.584(4) A 1
C C8 0.9946(5) 0.8097(5) 0.8785(4) 0.0286(10) Uani d PDU 0.584(4) A 1
H H8A 1.0532 0.8700 0.9008 0.034 Uiso calc PR 0.584(4) A 1
H H8B 0.9996 0.7950 0.8088 0.034 Uiso calc PR 0.584(4) A 1
C C9 1.0378(8) 0.7104(5) 0.9401(6) 0.0259(12) Uani d PU 0.584(4) A 1
H H9A 1.1180 0.6826 0.9218 0.031 Uiso calc PR 0.584(4) A 1
H H9B 1.0558 0.7304 1.0104 0.031 Uiso calc PR 0.584(4) A 1
C C10 1.0477(4) 0.4927(4) 0.8342(2) 0.0369(8) Uani d PU 0.584(4) A 1
H H10A 1.0551 0.5399 0.7787 0.055 Uiso calc PR 0.584(4) A 1
H H10B 1.0302 0.4193 0.8102 0.055 Uiso calc PR 0.584(4) A 1
H H10C 1.1281 0.4940 0.8813 0.055 Uiso calc PR 0.584(4) A 1
C C11 0.9421(5) 0.5300(4) 0.8827(4) 0.0218(9) Uani d PU 0.584(4) A 1
C C12 0.8283(4) 0.4817(4) 0.8913(3) 0.0233(7) Uani d PU 0.584(4) A 1
H H12 0.8009 0.4123 0.8685 0.028 Uiso calc PR 0.584(4) A 1
C C13 0.7602(7) 0.5541(6) 0.9401(5) 0.0233(11) Uani d PDU 0.584(4) A 1
C C14 0.6270(4) 0.5440(4) 0.9603(3) 0.0325(8) Uani d PU 0.584(4) A 1
H H14A 0.6253 0.5644 1.0286 0.049 Uiso calc PR 0.584(4) A 1
H H14B 0.5982 0.4696 0.9498 0.049 Uiso calc PR 0.584(4) A 1
H H14C 0.5701 0.5912 0.9160 0.049 Uiso calc PR 0.584(4) A 1
Pd Pd1A 0.77404(15) 0.77658(11) 1.00983(9) 0.01597(15) Uani d PDU 0.416(4) A 2
Cl Cl1A 0.68638(18) 0.69209(17) 1.13068(12) 0.0258(3) Uani d PDU 0.416(4) A 2
Cl Cl2A 0.7350(3) 0.72156(8) 0.69987(10) 0.0311(5) Uani d PU 0.416(4) A 2
N N1A 0.7336(4) 0.9221(4) 1.0594(4) 0.0195(8) Uani d PDU 0.416(4) A 2
N N2A 0.6665(5) 0.9933(5) 0.9944(4) 0.0219(9) Uani d PDU 0.416(4) A 2
N N3A 0.8351(11) 0.8443(12) 0.8917(9) 0.0164(12) Uani d PDU 0.416(4) A 2
H H3B 0.7974 0.8038 0.8379 0.020 Uiso calc PR 0.416(4) A 2
N N4A 0.9562(12) 0.6458(9) 0.9264(12) 0.0152(14) Uani d PDU 0.416(4) A 2
N N5A 0.8447(19) 0.6399(11) 0.9623(16) 0.0165(17) Uani d PDU 0.416(4) A 2
C C1A 0.8271(5) 0.9143(4) 1.2373(4) 0.0289(10) Uani d PU 0.416(4) A 2
H H1D 0.7743 0.8595 1.2619 0.043 Uiso calc PR 0.416(4) A 2
H H1E 0.8529 0.9682 1.2885 0.043 Uiso calc PR 0.416(4) A 2
H H1F 0.9036 0.8806 1.2197 0.043 Uiso calc PR 0.416(4) A 2
C C2A 0.7510(5) 0.9674(5) 1.1478(4) 0.0212(10) Uani d PDU 0.416(4) A 2
C C3A 0.6937(7) 1.0679(6) 1.1386(6) 0.0252(11) Uani d PU 0.416(4) A 2
H H3C 0.6909 1.1175 1.1904 0.030 Uiso calc PR 0.416(4) A 2
C C4A 0.6421(6) 1.0829(5) 1.0422(5) 0.0238(11) Uani d PU 0.416(4) A 2
C C5A 0.5703(9) 1.1756(7) 0.9907(6) 0.0428(16) Uani d PU 0.416(4) A 2
H H5D 0.6213 1.2085 0.9457 0.064 Uiso calc PR 0.416(4) A 2
H H5E 0.5539 1.2288 1.0392 0.064 Uiso calc PR 0.416(4) A 2
H H5F 0.4887 1.1504 0.9533 0.064 Uiso calc PR 0.416(4) A 2
C C6A 0.6608(6) 0.9767(6) 0.8892(5) 0.0198(11) Uani d PU 0.416(4) A 2
H H6C 0.6234 1.0407 0.8527 0.024 Uiso calc PR 0.416(4) A 2
H H6D 0.6053 0.9144 0.8672 0.024 Uiso calc PR 0.416(4) A 2
C C7A 0.7925(6) 0.9571(6) 0.8680(6) 0.0190(12) Uani d PDU 0.416(4) A 2
H H7C 0.8533 1.0073 0.9072 0.023 Uiso calc PR 0.416(4) A 2
H H7D 0.7936 0.9714 0.7976 0.023 Uiso calc PR 0.416(4) A 2
C C8A 0.9775(8) 0.8360(6) 0.8929(6) 0.0229(12) Uani d PDU 0.416(4) A 2
H H8C 1.0202 0.9013 0.9233 0.027 Uiso calc PR 0.416(4) A 2
H H8D 0.9939 0.8315 0.8246 0.027 Uiso calc PR 0.416(4) A 2
C C9A 1.0336(11) 0.7383(7) 0.9498(9) 0.0220(15) Uani d PU 0.416(4) A 2
H H9C 1.1202 0.7243 0.9348 0.026 Uiso calc PR 0.416(4) A 2
H H9D 1.0424 0.7530 1.0211 0.026 Uiso calc PR 0.416(4) A 2
C C10A 1.0903(4) 0.5384(4) 0.8307(3) 0.0243(8) Uani d PU 0.416(4) A 2
H H10D 1.0891 0.5889 0.7762 0.036 Uiso calc PR 0.416(4) A 2
H H10E 1.0908 0.4648 0.8059 0.036 Uiso calc PR 0.416(4) A 2
H H10F 1.1673 0.5505 0.8799 0.036 Uiso calc PR 0.416(4) A 2
C C11A 0.9752(7) 0.5549(6) 0.8762(5) 0.0184(11) Uani d PU 0.416(4) A 2
C C12A 0.8706(6) 0.4902(5) 0.8755(4) 0.0197(10) Uani d PU 0.416(4) A 2
H H12A 0.8595 0.4204 0.8478 0.024 Uiso calc PR 0.416(4) A 2
C C13A 0.7836(8) 0.5442(8) 0.9224(7) 0.0197(14) Uani d PDU 0.416(4) A 2
C C14A 0.6521(5) 0.5147(5) 0.9364(4) 0.0298(11) Uani d PU 0.416(4) A 2
H H14D 0.6495 0.5092 1.0068 0.045 Uiso calc PR 0.416(4) A 2
H H14E 0.6285 0.4456 0.9047 0.045 Uiso calc PR 0.416(4) A 2
H H14F 0.5917 0.5699 0.9070 0.045 Uiso calc PR 0.416(4) A 2
O O1W 0.5114(4) 0.7644(3) 0.8052(3) 0.0239(8) Uani d P 0.25 . .

loop_
_atom_site_aniso_label
_atom_site_aniso_U_11
_atom_site_aniso_U_22
_atom_site_aniso_U_33
_atom_site_aniso_U_12
_atom_site_aniso_U_13
_atom_site_aniso_U_23
Pd1 0.0221(3) 0.0185(2) 0.01357(11) 0.00310(19) 0.0024(2) 0.00027(12)
Cl1 0.0386(6) 0.0284(5) 0.0217(4) 0.0100(4) 0.0115(4) 0.0077(3)
Cl2 0.0367(6) 0.0176(3) 0.0212(3) -0.0021(3) -0.0023(3) -0.0008(2)
N1 0.0281(18) 0.0243(14) 0.0150(11) 0.0044(12) 0.0020(12) -0.0012(9)
N2 0.025(2) 0.0190(14) 0.0216(15) 0.0028(13) -0.0026(12) 0.0003(10)
N3 0.019(3) 0.0227(17) 0.0169(13) -0.001(2) 0.0025(16) 0.0033(11)
N4 0.021(2) 0.022(3) 0.0189(14) -0.0030(17) -0.0023(15) -0.002(2)
N5 0.018(4) 0.0246(19) 0.020(2) 0.0068(17) 0.002(3) 0.0044(14)
C1 0.0361(19) 0.048(3) 0.0175(13) -0.0009(15) 0.0020(12) -0.0069(15)
C2 0.0242(19) 0.029(2) 0.0202(15) -0.0046(13) 0.0044(12) -0.0081(13)
C3 0.031(2) 0.023(2) 0.039(2) -0.0032(15) 0.0121(15) -0.0087(16)
C4 0.022(2) 0.0230(18) 0.037(2) -0.0017(13) 0.0088(14) 0.0004(14)
C5 0.040(2) 0.0256(18) 0.061(3) 0.0132(15) 0.0178(19) 0.009(2)
C6 0.028(3) 0.0209(14) 0.0195(16) -0.0031(18) -0.0034(16) 0.0009(11)
C7 0.032(3) 0.0215(15) 0.0156(16) -0.0040(19) -0.0001(16) 0.0030(11)
C8 0.0254(19) 0.033(3) 0.028(2) 0.0020(18) 0.0088(13) 0.0016(17)
C9 0.0310(17) 0.027(3) 0.0191(19) 0.002(2) 0.0020(13) 0.002(2)
C10 0.0388(19) 0.053(2) 0.0182(12) 0.0216(16) 0.0019(12) -0.0002(14)
C11 0.025(3) 0.022(3) 0.0175(14) 0.0099(17) 0.0012(16) -0.0002(16)
C12 0.031(2) 0.0193(15) 0.0172(16) 0.0045(16) -0.0035(13) 0.0013(12)
C13 0.034(3) 0.0192(16) 0.017(2) 0.0105(16) 0.0048(14) 0.0032(14)
C14 0.0299(18) 0.033(2) 0.034(2) -0.0002(14) 0.0056(13) 0.0060(14)
Pd1A 0.0168(4) 0.0158(3) 0.01479(16) 0.0016(2) 0.0015(2) 0.00192(15)
Cl1A 0.0246(6) 0.0282(7) 0.0266(5) 0.0077(5) 0.0097(5) 0.0115(5)
Cl2A 0.0471(11) 0.0213(5) 0.0215(5) 0.0048(5) -0.0038(5) -0.0035(3)
N1A 0.016(2) 0.025(2) 0.0169(15) 0.0068(14) 0.0022(14) 0.0038(13)
N2A 0.020(2) 0.023(2) 0.0231(19) 0.0004(17) 0.0029(16) 0.0017(14)
N3A 0.014(4) 0.0178(19) 0.016(2) 0.000(2) -0.0004(19) -0.0007(15)
N4A 0.016(3) 0.015(3) 0.0155(19) 0.001(2) 0.005(2) -0.004(2)
N5A 0.012(4) 0.015(2) 0.021(3) 0.0065(18) -0.003(3) 0.0012(17)
C1A 0.035(3) 0.033(3) 0.0186(17) 0.0070(18) 0.0032(17) -0.0008(18)
C2A 0.021(2) 0.023(3) 0.0217(18) 0.0015(17) 0.0075(16) 0.0012(16)
C3A 0.028(3) 0.022(3) 0.028(2) -0.0028(19) 0.0124(18) -0.0037(18)
C4A 0.022(3) 0.016(2) 0.037(3) 0.0018(18) 0.0167(18) 0.0000(18)
C5A 0.056(4) 0.031(3) 0.048(4) 0.021(3) 0.028(3) 0.013(2)
C6A 0.018(3) 0.019(2) 0.021(2) 0.0039(19) 0.0006(18) 0.0056(14)
C7A 0.024(4) 0.0173(19) 0.015(2) -0.003(2) 0.002(2) 0.0025(14)
C8A 0.032(3) 0.017(3) 0.020(2) 0.0082(19) 0.0079(18) 0.0021(18)
C9A 0.022(2) 0.016(3) 0.026(3) -0.002(2) -0.0006(17) -0.004(2)
C10A 0.025(2) 0.027(2) 0.0230(17) 0.0089(15) 0.0092(14) 0.0037(15)
C11A 0.024(3) 0.017(3) 0.0131(17) -0.0023(17) -0.0006(18) 0.0052(16)
C12A 0.026(3) 0.017(2) 0.0171(19) 0.003(2) 0.0065(19) 0.0016(14)
C13A 0.019(3) 0.024(3) 0.016(3) -0.001(2) 0.0010(19) 0.001(2)
C14A 0.025(2) 0.036(3) 0.028(3) -0.0013(19) 0.0044(17) 0.0051(19)
O1W 0.0207(18) 0.024(2) 0.028(2) -0.0029(14) 0.0055(15) -0.0101(15)

loop_
_atom_type_symbol
_atom_type_description
_atom_type_scat_dispersion_real
_atom_type_scat_dispersion_imag
_atom_type_scat_source
C C 0.0033 0.0016 'International Tables Vol C Tables 4.2.6.8 and 6.1.1.4'
H H 0.0000 0.0000 'International Tables Vol C Tables 4.2.6.8 and 6.1.1.4'
N N 0.0061 0.0033 'International Tables Vol C Tables 4.2.6.8 and 6.1.1.4'
Cl Cl 0.1484 0.1585 'International Tables Vol C Tables 4.2.6.8 and 6.1.1.4'
Pd Pd -0.9988 1.0072 'International Tables Vol C Tables 4.2.6.8 and 6.1.1.4'
O O 0.0106 0.0060 'International Tables Vol C Tables 4.2.6.8 and 6.1.1.4'

loop_
_geom_angle_atom_site_label_1
_geom_angle_atom_site_label_2
_geom_angle_atom_site_label_3
_geom_angle_site_symmetry_1
_geom_angle_site_symmetry_3
_geom_angle
_geom_angle_publ_flag
N1 Pd1 N5 . . 172.9(5) ?
N1 Pd1 N3 . . 90.9(3) ?
N5 Pd1 N3 . . 83.7(5) ?
N1 Pd1 Cl1 . . 91.86(10) ?
N5 Pd1 Cl1 . . 93.3(4) ?
N3 Pd1 Cl1 . . 175.9(4) ?
C2 N1 N2 . . 106.1(4) ?
C2 N1 Pd1 . . 134.2(3) ?
N2 N1 Pd1 . . 117.9(3) ?
C4 N2 N1 . . 110.7(4) ?
C4 N2 C6 . . 128.7(4) ?
N1 N2 C6 . . 119.0(4) ?
C8 N3 C7 . . 113.7(6) ?
C8 N3 Pd1 . . 114.5(5) ?
C7 N3 Pd1 . . 115.5(5) ?
C8 N3 H3 . . 103.7 ?
C7 N3 H3 . . 103.7 ?
Pd1 N3 H3 . . 103.7 ?
C11 N4 N5 . . 110.9(7) ?
C11 N4 C9 . . 129.6(8) ?
N5 N4 C9 . . 119.5(8) ?
C13 N5 N4 . . 106.5(6) ?
C13 N5 Pd1 . . 139.0(8) ?
N4 N5 Pd1 . . 114.5(8) ?
N1 C2 C3 . . 109.2(4) ?
N1 C2 C1 . . 122.3(4) ?
C3 C2 C1 . . 128.2(4) ?
C4 C3 C2 . . 107.0(5) ?
C4 C3 H3A . . 126.5 ?
C2 C3 H3A . . 126.5 ?
N2 C4 C3 . . 107.0(5) ?
N2 C4 C5 . . 122.5(5) ?
C3 C4 C5 . . 130.5(5) ?
N2 C6 C7 . . 110.8(4) ?
N2 C6 H6A . . 109.5 ?
C7 C6 H6A . . 109.5 ?
N2 C6 H6B . . 109.5 ?
C7 C6 H6B . . 109.5 ?
H6A C6 H6B . . 108.1 ?
N3 C7 C6 . . 111.2(4) ?
N3 C7 H7A . . 109.4 ?
C6 C7 H7A . . 109.4 ?
N3 C7 H7B . . 109.4 ?
C6 C7 H7B . . 109.4 ?
H7A C7 H7B . . 108.0 ?
N3 C8 C9 . . 111.6(6) ?
N3 C8 H8A . . 109.3 ?
C9 C8 H8A . . 109.3 ?
N3 C8 H8B . . 109.3 ?
C9 C8 H8B . . 109.3 ?
H8A C8 H8B . . 108.0 ?
N4 C9 C8 . . 111.4(7) ?
N4 C9 H9A . . 109.3 ?
C8 C9 H9A . . 109.3 ?
N4 C9 H9B . . 109.3 ?
C8 C9 H9B . . 109.3 ?
H9A C9 H9B . . 108.0 ?
N4 C11 C12 . . 105.8(5) ?
N4 C11 C10 . . 123.8(5) ?
C12 C11 C10 . . 130.4(4) ?
C11 C12 C13 . . 107.0(5) ?
C11 C12 H12 . . 126.5 ?
C13 C12 H12 . . 126.5 ?
N5 C13 C12 . . 109.7(6) ?
N5 C13 C14 . . 121.7(6) ?
C12 C13 C14 . . 128.2(6) ?
N1A Pd1A N5A . . 170.5(6) ?
N1A Pd1A N3A . . 90.8(4) ?
N5A Pd1A N3A . . 84.5(7) ?
N1A Pd1A Cl1A . . 91.72(13) ?
N5A Pd1A Cl1A . . 93.9(6) ?
N3A Pd1A Cl1A . . 173.5(4) ?
C2A N1A N2A . . 107.5(5) ?
C2A N1A Pd1A . . 133.8(4) ?
N2A N1A Pd1A . . 118.5(4) ?
C4A N2A N1A . . 109.8(6) ?
C4A N2A C6A . . 128.9(6) ?
N1A N2A C6A . . 119.3(6) ?
C7A N3A C8A . . 109.2(9) ?
C7A N3A Pd1A . . 116.1(6) ?
C8A N3A Pd1A . . 114.6(7) ?
C7A N3A H3B . . 105.2 ?
C8A N3A H3B . . 105.2 ?
Pd1A N3A H3B . . 105.2 ?
N5A N4A C11A . . 110.8(8) ?
N5A N4A C9A . . 117.7(11) ?
C11A N4A C9A . . 131.4(9) ?
N4A N5A C13A . . 105.7(9) ?
N4A N5A Pd1A . . 117.8(11) ?
C13A N5A Pd1A . . 131.7(12) ?
C2A C1A H1D . . 109.5 ?
C2A C1A H1E . . 109.5 ?
H1D C1A H1E . . 109.5 ?
C2A C1A H1F . . 109.5 ?
H1D C1A H1F . . 109.5 ?
H1E C1A H1F . . 109.5 ?
N1A C2A C3A . . 108.1(6) ?
N1A C2A C1A . . 122.5(5) ?
C3A C2A C1A . . 129.4(6) ?
C4A C3A C2A . . 107.9(7) ?
C4A C3A H3C . . 126.0 ?
C2A C3A H3C . . 126.0 ?
N2A C4A C3A . . 106.7(7) ?
N2A C4A C5A . . 122.3(7) ?
C3A C4A C5A . . 131.0(7) ?
C4A C5A H5D . . 109.5 ?
C4A C5A H5E . . 109.5 ?
H5D C5A H5E . . 109.5 ?
C4A C5A H5F . . 109.5 ?
H5D C5A H5F . . 109.5 ?
H5E C5A H5F . . 109.5 ?
N2A C6A C7A . . 109.7(5) ?
N2A C6A H6C . . 109.7 ?
C7A C6A H6C . . 109.7 ?
N2A C6A H6D . . 109.7 ?
C7A C6A H6D . . 109.7 ?
H6C C6A H6D . . 108.2 ?
C6A C7A N3A . . 111.5(6) ?
C6A C7A H7C . . 109.3 ?
N3A C7A H7C . . 109.3 ?
C6A C7A H7D . . 109.3 ?
N3A C7A H7D . . 109.3 ?
H7C C7A H7D . . 108.0 ?
N3A C8A C9A . . 111.3(8) ?
N3A C8A H8C . . 109.4 ?
C9A C8A H8C . . 109.4 ?
N3A C8A H8D . . 109.4 ?
C9A C8A H8D . . 109.4 ?
H8C C8A H8D . . 108.0 ?
N4A C9A C8A . . 112.0(10) ?
N4A C9A H9C . . 109.2 ?
C8A C9A H9C . . 109.2 ?
N4A C9A H9D . . 109.2 ?
C8A C9A H9D . . 109.2 ?
H9C C9A H9D . . 107.9 ?
C11A C10A H10D . . 109.5 ?
C11A C10A H10E . . 109.5 ?
H10D C10A H10E . . 109.5 ?
C11A C10A H10F . . 109.5 ?
H10D C10A H10F . . 109.5 ?
H10E C10A H10F . . 109.5 ?
N4A C11A C12A . . 107.7(7) ?
N4A C11A C10A . . 122.5(6) ?
C12A C11A C10A . . 129.8(7) ?
C11A C12A C13A . . 108.2(7) ?
C11A C12A H12A . . 125.9 ?
C13A C12A H12A . . 125.9 ?
C12A C13A N5A . . 107.1(8) ?
C12A C13A C14A . . 130.8(7) ?
N5A C13A C14A . . 122.1(8) ?
C13A C14A H14D . . 109.5 ?
C13A C14A H14E . . 109.5 ?
H14D C14A H14E . . 109.5 ?
C13A C14A H14F . . 109.5 ?
H14D C14A H14F . . 109.5 ?
H14E C14A H14F . . 109.5 ?

loop_
_geom_bond_atom_site_label_1
_geom_bond_atom_site_label_2
_geom_bond_site_symmetry_2
_geom_bond_distance
_geom_bond_publ_flag
Pd1 N1 . 2.005(4) ?
Pd1 N5 . 2.021(8) ?
Pd1 N3 . 2.048(6) ?
Pd1 Cl1 . 2.3079(12) ?
N1 C2 . 1.353(5) ?
N1 N2 . 1.367(6) ?
N2 C4 . 1.350(7) ?
N2 C6 . 1.468(6) ?
N3 C8 . 1.471(7) ?
N3 C7 . 1.479(11) ?
N3 H3 . 0.9300 ?
N4 C11 . 1.335(9) ?
N4 N5 . 1.381(14) ?
N4 C9 . 1.470(9) ?
N5 C13 . 1.296(14) ?
C1 C2 . 1.483(6) ?
C1 H1A . 0.9800 ?
C1 H1B . 0.9800 ?
C1 H1C . 0.9800 ?
C2 C3 . 1.388(8) ?
C3 C4 . 1.372(8) ?
C3 H3A . 0.9500 ?
C4 C5 . 1.489(8) ?
C5 H5A . 0.9800 ?
C5 H5B . 0.9800 ?
C5 H5C . 0.9800 ?
C6 C7 . 1.500(5) ?
C6 H6A . 0.9900 ?
C6 H6B . 0.9900 ?
C7 H7A . 0.9900 ?
C7 H7B . 0.9900 ?
C8 C9 . 1.528(9) ?
C8 H8A . 0.9900 ?
C8 H8B . 0.9900 ?
C9 H9A . 0.9900 ?
C9 H9B . 0.9900 ?
C10 C11 . 1.476(6) ?
C10 H10A . 0.9800 ?
C10 H10B . 0.9800 ?
C10 H10C . 0.9800 ?
C11 C12 . 1.372(5) ?
C12 C13 . 1.399(5) ?
C12 H12 . 0.9500 ?
C13 C14 . 1.490(7) ?
C14 H14A . 0.9800 ?
C14 H14B . 0.9800 ?
C14 H14C . 0.9800 ?
Pd1A N1A . 2.013(5) ?
Pd1A N5A . 2.017(10) ?
Pd1A N3A . 2.039(8) ?
Pd1A Cl1A . 2.3009(16) ?
N1A C2A . 1.328(8) ?
N1A N2A . 1.372(8) ?
N2A C4A . 1.345(10) ?
N2A C6A . 1.460(9) ?
N3A C7A . 1.497(14) ?
N3A C8A . 1.511(11) ?
N3A H3B . 0.9300 ?
N4A N5A . 1.360(19) ?
N4A C11A . 1.362(13) ?
N4A C9A . 1.421(12) ?
N5A C13A . 1.423(17) ?
C1A C2A . 1.510(8) ?
C1A H1D . 0.9800 ?
C1A H1E . 0.9800 ?
C1A H1F . 0.9800 ?
C2A C3A . 1.390(10) ?
C3A C4A . 1.364(11) ?
C3A H3C . 0.9500 ?
C4A C5A . 1.496(11) ?
C5A H5D . 0.9800 ?
C5A H5E . 0.9800 ?
C5A H5F . 0.9800 ?
C6A C7A . 1.495(7) ?
C6A H6C . 0.9900 ?
C6A H6D . 0.9900 ?
C7A H7C . 0.9900 ?
C7A H7D . 0.9900 ?
C8A C9A . 1.515(12) ?
C8A H8C . 0.9900 ?
C8A H8D . 0.9900 ?
C9A H9C . 0.9900 ?
C9A H9D . 0.9900 ?
C10A C11A . 1.479(8) ?
C10A H10D . 0.9800 ?
C10A H10E . 0.9800 ?
C10A H10F . 0.9800 ?
C11A C12A . 1.371(6) ?
C12A C13A . 1.389(7) ?
C12A H12A . 0.9500 ?
C13A C14A . 1.486(9) ?
C14A H14D . 0.9800 ?
C14A H14E . 0.9800 ?
C14A H14F . 0.9800 ?

loop_
_geom_hbond_atom_site_label_D
_geom_hbond_atom_site_label_H
_geom_hbond_atom_site_label_A
_geom_hbond_site_symmetry_A
_geom_hbond_distance_DH
_geom_hbond_distance_HA
_geom_hbond_distance_DA
_geom_hbond_angle_DHA
N3 H3 Cl2 . 0.93 2.24 3.162(12) 173.5
N3A H3B Cl2A . 0.93 2.17 3.088(15) 170.0

loop_
_geom_torsion_atom_site_label_1
_geom_torsion_atom_site_label_2
_geom_torsion_atom_site_label_3
_geom_torsion_atom_site_label_4
_geom_torsion_site_symmetry_1
_geom_torsion_site_symmetry_2
_geom_torsion_site_symmetry_3
_geom_torsion_site_symmetry_4
_geom_torsion
_geom_torsion_publ_flag
N3 Pd1 N1 C2 . . . . -148.4(4) ?
Cl1 Pd1 N1 C2 . . . . 34.7(4) ?
N3 Pd1 N1 N2 . . . . 49.4(3) ?
Cl1 Pd1 N1 N2 . . . . -127.5(2) ?
C2 N1 N2 C4 . . . . 0.6(4) ?
Pd1 N1 N2 C4 . . . . 167.4(2) ?
C2 N1 N2 C6 . . . . 167.5(3) ?
Pd1 N1 N2 C6 . . . . -25.7(4) ?
N1 Pd1 N3 C8 . . . . 120.0(8) ?
N5 Pd1 N3 C8 . . . . -64.6(9) ?
N1 Pd1 N3 C7 . . . . -15.0(7) ?
N5 Pd1 N3 C7 . . . . 160.4(8) ?
C11 N4 N5 C13 . . . . 3.8(17) ?
C9 N4 N5 C13 . . . . -176.5(11) ?
C11 N4 N5 Pd1 . . . . -175.1(8) ?
C9 N4 N5 Pd1 . . . . 4.6(18) ?
N3 Pd1 N5 C13 . . . . -129.7(19) ?
Cl1 Pd1 N5 C13 . . . . 47.5(18) ?
N3 Pd1 N5 N4 . . . . 48.7(12) ?
Cl1 Pd1 N5 N4 . . . . -134.1(12) ?
N2 N1 C2 C3 . . . . 0.2(4) ?
Pd1 N1 C2 C3 . . . . -163.5(3) ?
N2 N1 C2 C1 . . . . -174.3(3) ?
Pd1 N1 C2 C1 . . . . 22.0(5) ?
N1 C2 C3 C4 . . . . -0.9(4) ?
C1 C2 C3 C4 . . . . 173.2(4) ?
N1 N2 C4 C3 . . . . -1.2(4) ?
C6 N2 C4 C3 . . . . -166.4(4) ?
N1 N2 C4 C5 . . . . 178.4(4) ?
C6 N2 C4 C5 . . . . 13.1(6) ?
C2 C3 C4 N2 . . . . 1.2(4) ?
C2 C3 C4 C5 . . . . -178.2(4) ?
C4 N2 C6 C7 . . . . 121.7(5) ?
N1 N2 C6 C7 . . . . -42.5(5) ?
C8 N3 C7 C6 . . . . -174.3(6) ?
Pd1 N3 C7 C6 . . . . -39.0(8) ?
N2 C6 C7 N3 . . . . 79.1(7) ?
C7 N3 C8 C9 . . . . 160.3(6) ?
Pd1 N3 C8 C9 . . . . 24.4(9) ?
C11 N4 C9 C8 . . . . 112.6(12) ?
N5 N4 C9 C8 . . . . -67.0(14) ?
N3 C8 C9 N4 . . . . 46.6(9) ?
N5 N4 C11 C12 . . . . -2.5(13) ?
C9 N4 C11 C12 . . . . 177.9(11) ?
N5 N4 C11 C10 . . . . 175.0(9) ?
C9 N4 C11 C10 . . . . -4.6(16) ?
N4 C11 C12 C13 . . . . 0.3(8) ?
C10 C11 C12 C13 . . . . -177.0(5) ?
N4 N5 C13 C12 . . . . -3.6(15) ?
Pd1 N5 C13 C12 . . . . 174.9(14) ?
N4 N5 C13 C14 . . . . -176.6(9) ?
Pd1 N5 C13 C14 . . . . 2(2) ?
C11 C12 C13 N5 . . . . 2.2(11) ?
C11 C12 C13 C14 . . . . 174.6(6) ?
N3A Pd1A N1A C2A . . . . -138.0(6) ?
Cl1A Pd1A N1A C2A . . . . 48.0(4) ?
N3A Pd1A N1A N2A . . . . 47.0(5) ?
Cl1A Pd1A N1A N2A . . . . -127.0(3) ?
C2A N1A N2A C4A . . . . 0.0(5) ?
Pd1A N1A N2A C4A . . . . 176.2(3) ?
C2A N1A N2A C6A . . . . 165.0(4) ?
Pd1A N1A N2A C6A . . . . -18.7(5) ?
N1A Pd1A N3A C7A . . . . -18.1(9) ?
N5A Pd1A N3A C7A . . . . 170.2(11) ?
N1A Pd1A N3A C8A . . . . 110.8(9) ?
N5A Pd1A N3A C8A . . . . -60.9(11) ?
C11A N4A N5A C13A . . . . -7(2) ?
C9A N4A N5A C13A . . . . 176.1(14) ?
C11A N4A N5A Pd1A . . . . -165.3(12) ?
C9A N4A N5A Pd1A . . . . 18(2) ?
N3A Pd1A N5A N4A . . . . 39.0(17) ?
Cl1A Pd1A N5A N4A . . . . -147.3(17) ?
N3A Pd1A N5A C13A . . . . -113(2) ?
Cl1A Pd1A N5A C13A . . . . 61(2) ?
N2A N1A C2A C3A . . . . 0.4(5) ?
Pd1A N1A C2A C3A . . . . -175.0(4) ?
N2A N1A C2A C1A . . . . -177.0(4) ?
Pd1A N1A C2A C1A . . . . 7.6(7) ?
N1A C2A C3A C4A . . . . -0.6(6) ?
C1A C2A C3A C4A . . . . 176.5(5) ?
N1A N2A C4A C3A . . . . -0.4(6) ?
C6A N2A C4A C3A . . . . -163.6(5) ?
N1A N2A C4A C5A . . . . 179.9(5) ?
C6A N2A C4A C5A . . . . 16.7(9) ?
C2A C3A C4A N2A . . . . 0.6(6) ?
C2A C3A C4A C5A . . . . -179.7(6) ?
C4A N2A C6A C7A . . . . 112.8(7) ?
N1A N2A C6A C7A . . . . -49.0(7) ?
N2A C6A C7A N3A . . . . 78.9(9) ?
C8A N3A C7A C6A . . . . -166.3(7) ?
Pd1A N3A C7A C6A . . . . -34.8(11) ?
C7A N3A C8A C9A . . . . 160.0(7) ?
Pd1A N3A C8A C9A . . . . 27.7(12) ?
N5A N4A C9A C8A . . . . -73.7(19) ?
C11A N4A C9A C8A . . . . 109.9(16) ?
N3A C8A C9A N4A . . . . 44.1(12) ?
N5A N4A C11A C12A . . . . 2.8(18) ?
C9A N4A C11A C12A . . . . 179.4(15) ?
N5A N4A C11A C10A . . . . -178.8(13) ?
C9A N4A C11A C10A . . . . -2(2) ?
N4A C11A C12A C13A . . . . 2.6(11) ?
C10A C11A C12A C13A . . . . -175.7(8) ?
C11A C12A C13A N5A . . . . -6.7(14) ?
C11A C12A C13A C14A . . . . 175.5(9) ?
N4A N5A C13A C12A . . . . 8(2) ?
Pd1A N5A C13A C12A . . . . 162.4(15) ?
N4A N5A C13A C14A . . . . -173.8(13) ?
Pd1A N5A C13A C14A . . . . -20(3) ?
